data_1562093
loop_
_publ_author_name
'Lei, Xiao-Ping'
'Lian, Ting-Ting'
'Chen, Shu-Mei'
'Zhang, Jian'

_publ_section_title
;
 Tuning the formations of metal-1,3,5-benzenetricarboxylate frameworks via
 the assistance of amino acids
;
_journal_name_full 'Journal of Solid State Chemistry'
_journal_page_first 44
_journal_page_last 52
_journal_paper_doi 10.1016/j.jssc.2014.06.006
_journal_volume 223
_journal_year 2015
_chemical_formula_moiety 'C32 H32 Mn2 N5 O14'
_chemical_formula_sum 'C32 H32 Mn2 N5 O14'
_chemical_formula_weight 820.51
_space_group_IT_number 15
_space_group_name_Hall '-C 2yc'
_space_group_name_H-M_alt 'C 1 2/c 1'
_symmetry_cell_setting monoclinic
_symmetry_space_group_name_H-M 'C 1 2/c 1'
_atom_sites_solution_hydrogens geom
_atom_sites_solution_primary direct
_atom_sites_solution_secondary difmap
_audit_creation_method SHELXL-97
_cell_angle_alpha 90.00
_cell_angle_beta 104.452(5)
_cell_angle_gamma 90.00
_cell_formula_units_Z 4
_cell_length_a 16.0445(9)
_cell_length_b 11.8985(6)
_cell_length_c 18.3896(10)
_cell_measurement_reflns_used 1542
_cell_measurement_temperature 293(2)
_cell_measurement_theta_max 24.6935
_cell_measurement_theta_min 2.5805
_cell_volume 3399.6(3)
_computing_cell_refinement 'Bruker XSCANS'
_computing_data_collection 'Bruker XSCANS'
_computing_data_reduction 'Bruker SHELXTL'
_computing_molecular_graphics 'Bruker SHELXTL'
_computing_publication_material 'Bruker SHELXTL'
_computing_structure_refinement 'SHELXL-97 (Sheldrick, 1997)'
_computing_structure_solution 'SHELXS-97 (Sheldrick, 1990)'
_diffrn_ambient_temperature 293(2)
_diffrn_detector_area_resol_mean 16.2083
_diffrn_measured_fraction_theta_full 0.747
_diffrn_measured_fraction_theta_max 0.747
_diffrn_measurement_device_type 'Xcalibur, Eos'
_diffrn_measurement_method '\w scans'
_diffrn_radiation_monochromator graphite
_diffrn_radiation_source 'fine-focus sealed tube'
_diffrn_radiation_type MoK\a
_diffrn_radiation_wavelength 0.71073
_diffrn_reflns_av_R_equivalents 0.0232
_diffrn_reflns_av_sigmaI/netI 0.0368
_diffrn_reflns_limit_h_max 13
_diffrn_reflns_limit_h_min -18
_diffrn_reflns_limit_k_max 12
_diffrn_reflns_limit_k_min -14
_diffrn_reflns_limit_l_max 19
_diffrn_reflns_limit_l_min -20
_diffrn_reflns_number 4688
_diffrn_reflns_theta_full 25
_diffrn_reflns_theta_max 25
_diffrn_reflns_theta_min 2.59
_diffrn_standards_decay_% none
_diffrn_standards_interval_count none
_diffrn_standards_interval_time none
_diffrn_standards_number none
_exptl_absorpt_coefficient_mu 0.821
_exptl_absorpt_correction_T_max 0.8530
_exptl_absorpt_correction_T_min 0.8530
_exptl_absorpt_correction_type multi-scan
_exptl_absorpt_process_details none
_exptl_crystal_colour colourless
_exptl_crystal_density_diffrn 1.603
_exptl_crystal_density_method 'not measured'
_exptl_crystal_description sheet
_exptl_crystal_F_000 1684
_exptl_crystal_size_max 0.20
_exptl_crystal_size_mid 0.20
_exptl_crystal_size_min 0.20
_refine_diff_density_max 1.138
_refine_diff_density_min -0.295
_refine_diff_density_rms 0.112
_refine_ls_extinction_method none
_refine_ls_goodness_of_fit_ref 1.178
_refine_ls_hydrogen_treatment none
_refine_ls_matrix_type full
_refine_ls_number_parameters 240
_refine_ls_number_reflns 2175
_refine_ls_number_restraints 0
_refine_ls_restrained_S_all 1.178
_refine_ls_R_factor_all 0.0606
_refine_ls_R_factor_gt 0.0520
_refine_ls_shift/su_max 0.002
_refine_ls_shift/su_mean 0.000
_refine_ls_structure_factor_coef Fsqd
_refine_ls_weighting_details 'calc w=1/[\s^2^(Fo^2^)+(0.0847P)^2^+16.4000P] where P=(Fo^2^+2Fc^2^)/3'
_refine_ls_weighting_scheme calc
_refine_ls_wR_factor_gt 0.1619
_refine_ls_wR_factor_ref 0.1671
_reflns_number_gt 1857
_reflns_number_total 2175
_reflns_threshold_expression >2sigma(I)
_cod_data_source_file JSSC-2015-223-44.cif
_cod_data_source_block 6
_cod_depositor_comments
;
The following automatic conversions were performed:

data item '_exptl_crystal_density_meas' value 'none' was changed to
'?' -- the value is perceived as not measured.

Automatic conversion script
Id: cif_fix_values 8369 2020-08-20 11:38:08Z andrius 
;
_cod_original_sg_symbol_H-M C2/c
_cod_database_code 1562093

loop_
_symmetry_equiv_pos_as_xyz
'x, y, z'
'-x, y, -z+1/2'
'x+1/2, y+1/2, z'
'-x+1/2, y+1/2, -z+1/2'
'-x, -y, -z'
'x, -y, z-1/2'
'-x+1/2, -y+1/2, -z'
'x+1/2, -y+1/2, z-1/2'

loop_
_atom_site_label
_atom_site_type_symbol
_atom_site_fract_x
_atom_site_fract_y
_atom_site_fract_z
_atom_site_U_iso_or_equiv
_atom_site_adp_type
_atom_site_occupancy
_atom_site_symmetry_multiplicity
_atom_site_calc_flag
_atom_site_refinement_flags
_atom_site_disorder_assembly
_atom_site_disorder_group
Mn1 Mn 0.14315(5) 0.70904(6) 0.43777(4) 0.0177(3) Uani 1 1 d . . .
O3 O -0.0155(2) 0.7062(3) 0.1508(2) 0.0333(10) Uani 1 1 d . . .
O6 O 0.3284(3) 0.3325(4) 0.1412(2) 0.0406(11) Uani 1 1 d . . .
O1 O 0.2131(3) 0.5893(3) 0.3900(2) 0.0354(10) Uani 1 1 d . . .
C7 C 0.2129(3) 0.4498(4) 0.1514(3) 0.0172(12) Uani 1 1 d . . .
O2 O 0.3401(2) 0.5907(4) 0.3621(2) 0.0401(11) Uani 1 1 d . . .
C4 C 0.0949(3) 0.5703(4) 0.1572(3) 0.0171(12) Uani 1 1 d . . .
N2 N 0.1818(3) 0.2450(4) 0.4367(3) 0.0318(12) Uani 1 1 d . . .
O5 O 0.2164(2) 0.3382(3) 0.0458(2) 0.0323(10) Uani 1 1 d . . .
O4 O -0.0378(2) 0.5771(3) 0.0634(2) 0.0355(11) Uani 1 1 d . . .
N1 N 0.0615(3) 0.2367(4) 0.3182(3) 0.0327(12) Uani 1 1 d . . .
C2 C 0.2161(3) 0.5539(4) 0.2646(3) 0.0192(12) Uani 1 1 d . . .
C6 C 0.1327(3) 0.4942(4) 0.1185(3) 0.0180(12) Uani 1 1 d . . .
H6A H 0.1041 0.4728 0.0701 0.022 Uiso 1 1 calc R . .
C1 C 0.2593(4) 0.5812(4) 0.3453(3) 0.0237(13) Uani 1 1 d . . .
O7 O 0.0864(3) 0.8330(5) 0.4970(3) 0.0644(16) Uani 1 1 d . . .
H7A H 0.1187 0.8442 0.5386 0.097 Uiso 1 1 calc R . .
C8 C 0.2551(3) 0.3684(4) 0.1096(3) 0.0190(12) Uani 1 1 d . . .
C9 C 0.2549(3) 0.4820(4) 0.2239(3) 0.0177(12) Uani 1 1 d . . .
H9A H 0.3099 0.4548 0.2454 0.021 Uiso 1 1 calc R . .
C11 C 0.1435(4) 0.2625(7) 0.2990(4) 0.0475(18) Uani 1 1 d . . .
H11A H 0.1396 0.3352 0.2745 0.057 Uiso 1 1 calc R . .
H11B H 0.1549 0.2063 0.2646 0.057 Uiso 1 1 calc R . .
C5 C 0.0087(3) 0.6206(5) 0.1211(3) 0.0209(12) Uani 1 1 d . . .
C3 C 0.1357(3) 0.5983(4) 0.2310(3) 0.0226(13) Uani 1 1 d . . .
H3A H 0.1091 0.6469 0.2578 0.027 Uiso 1 1 calc R . .
C15 C 0.1407(4) 0.1329(6) 0.4301(4) 0.0465(18) Uani 1 1 d . . .
H15A H 0.1158 0.1201 0.4724 0.056 Uiso 1 1 calc R . .
H15B H 0.1833 0.0750 0.4304 0.056 Uiso 1 1 calc R . .
C13 C 0.1179(5) 0.3323(6) 0.4392(4) 0.055(2) Uani 1 1 d . . .
H13A H 0.1448 0.4058 0.4426 0.065 Uiso 1 1 calc R . .
H13B H 0.0957 0.3217 0.4832 0.065 Uiso 1 1 calc R . .
C14 C 0.0704(5) 0.1278(6) 0.3568(4) 0.0528(19) Uani 1 1 d . . .
H14A H 0.0848 0.0705 0.3244 0.063 Uiso 1 1 calc R . .
H14B H 0.0162 0.1074 0.3675 0.063 Uiso 1 1 calc R . .
C12 C 0.0434(5) 0.3257(7) 0.3675(4) 0.066(2) Uani 1 1 d . . .
H12A H -0.0102 0.3096 0.3809 0.079 Uiso 1 1 calc R . .
H12B H 0.0373 0.3972 0.3414 0.079 Uiso 1 1 calc R . .
C10 C 0.2164(4) 0.2637(6) 0.3701(4) 0.0489(18) Uani 1 1 d . . .
H10A H 0.2577 0.2053 0.3674 0.059 Uiso 1 1 calc R . .
H10B H 0.2459 0.3356 0.3747 0.059 Uiso 1 1 calc R . .
C17 C -0.0700(3) 0.8921(5) 0.4059(3) 0.0240(13) Uani 1 1 d . . .
N4 N 0.0000 0.9032(6) 0.2500 0.063(3) Uani 1 2 d S . .

loop_
_atom_site_aniso_label
_atom_site_aniso_U_11
_atom_site_aniso_U_22
_atom_site_aniso_U_33
_atom_site_aniso_U_23
_atom_site_aniso_U_13
_atom_site_aniso_U_12
Mn1 0.0163(5) 0.0212(5) 0.0146(5) 0.0013(3) 0.0020(3) -0.0034(3)
O3 0.030(2) 0.037(2) 0.029(2) -0.0067(19) 0.0001(18) 0.0185(19)
O6 0.026(2) 0.048(3) 0.041(2) -0.020(2) -0.0052(19) 0.021(2)
O1 0.041(2) 0.044(3) 0.024(2) -0.0067(18) 0.014(2) 0.009(2)
C7 0.016(3) 0.017(3) 0.019(3) 0.000(2) 0.005(2) 0.002(2)
O2 0.026(2) 0.060(3) 0.029(2) -0.017(2) -0.0022(18) 0.004(2)
C4 0.016(3) 0.016(3) 0.018(3) -0.002(2) 0.002(2) 0.001(2)
N2 0.035(3) 0.028(3) 0.031(3) -0.002(2) 0.003(2) 0.002(2)
O5 0.038(2) 0.040(2) 0.016(2) -0.0096(18) 0.0007(18) 0.010(2)
O4 0.026(2) 0.040(3) 0.033(2) -0.012(2) -0.0064(18) 0.011(2)
N1 0.024(3) 0.040(3) 0.032(3) -0.004(2) 0.003(2) -0.001(2)
C2 0.018(3) 0.019(3) 0.020(3) -0.002(2) 0.004(2) 0.001(2)
C6 0.017(3) 0.020(3) 0.015(3) -0.001(2) 0.001(2) 0.000(2)
C1 0.027(3) 0.022(3) 0.018(3) -0.005(2) 0.000(3) 0.008(3)
O7 0.048(3) 0.081(4) 0.049(3) -0.039(3) -0.017(2) 0.029(3)
C8 0.021(3) 0.017(3) 0.019(3) 0.000(2) 0.005(2) 0.001(2)
C9 0.012(2) 0.022(3) 0.018(3) -0.002(2) 0.002(2) 0.003(2)
C11 0.041(4) 0.063(5) 0.036(4) 0.009(3) 0.006(3) -0.007(4)
C5 0.019(3) 0.025(3) 0.019(3) 0.000(2) 0.006(2) 0.002(3)
C3 0.022(3) 0.022(3) 0.025(3) -0.004(2) 0.008(2) 0.006(3)
C15 0.060(5) 0.034(4) 0.042(4) 0.004(3) 0.006(3) -0.004(3)
C13 0.058(4) 0.049(4) 0.048(4) -0.019(4) -0.002(4) 0.020(4)
C14 0.059(5) 0.045(4) 0.050(4) 0.004(4) 0.005(4) -0.020(4)
C12 0.058(5) 0.078(6) 0.053(5) -0.024(4) -0.004(4) 0.036(5)
C10 0.034(4) 0.058(5) 0.050(4) 0.010(4) 0.002(3) -0.008(3)
C17 0.017(3) 0.036(3) 0.014(3) 0.000(2) -0.004(2) 0.020(3)
N4 0.109(8) 0.021(4) 0.036(5) 0.000 -0.023(5) 0.000

loop_
_atom_type_symbol
_atom_type_description
_atom_type_scat_dispersion_real
_atom_type_scat_dispersion_imag
_atom_type_scat_source
C C 0.0033 0.0016 'International Tables Vol C Tables 4.2.6.8 and 6.1.1.4'
H H 0.0000 0.0000 'International Tables Vol C Tables 4.2.6.8 and 6.1.1.4'
N N 0.0061 0.0033 'International Tables Vol C Tables 4.2.6.8 and 6.1.1.4'
O O 0.0106 0.0060 'International Tables Vol C Tables 4.2.6.8 and 6.1.1.4'
Mn Mn 0.3368 0.7283 'International Tables Vol C Tables 4.2.6.8 and 6.1.1.4'

loop_
_geom_angle_atom_site_label_1
_geom_angle_atom_site_label_2
_geom_angle_atom_site_label_3
_geom_angle
_geom_angle_site_symmetry_1
_geom_angle_site_symmetry_3
O5 Mn1 O1 89.05(16) 6_566 .
O5 Mn1 O7 85.03(17) 6_566 .
O1 Mn1 O7 173.02(16) . .
O5 Mn1 O6 129.87(15) 6_566 4
O1 Mn1 O6 87.53(17) . 4
O7 Mn1 O6 93.4(2) . 4
O5 Mn1 O3 148.99(15) 6_566 2
O1 Mn1 O3 99.63(15) . 2
O7 Mn1 O3 87.35(16) . 2
O6 Mn1 O3 80.53(14) 4 2
O5 Mn1 O4 93.56(14) 6_566 2
O1 Mn1 O4 90.08(16) . 2
O7 Mn1 O4 93.97(19) . 2
O6 Mn1 O4 136.42(14) 4 2
O3 Mn1 O4 57.03(13) 2 2
O5 Mn1 C5 121.41(16) 6_566 2
O1 Mn1 C5 95.26(16) . 2
O7 Mn1 C5 90.99(17) . 2
O6 Mn1 C5 108.71(15) 4 2
O3 Mn1 C5 28.69(14) 2 2
O4 Mn1 C5 28.34(15) 2 2
C5 O3 Mn1 91.2(3) . 2
C8 O6 Mn1 104.4(3) . 4_545
C1 O1 Mn1 141.9(4) . .
C6 C7 C9 119.4(5) . .
C6 C7 C8 120.8(4) . .
C9 C7 C8 119.8(4) . .
C6 C4 C3 119.9(5) . .
C6 C4 C5 120.5(4) . .
C3 C4 C5 119.6(4) . .
C13 N2 C15 109.9(5) . .
C13 N2 C10 109.2(5) . .
C15 N2 C10 108.7(5) . .
C8 O5 Mn1 176.5(4) . 6_565
C5 O4 Mn1 90.4(3) . 2
C14 N1 C12 110.4(6) . .
C14 N1 C11 108.2(5) . .
C12 N1 C11 108.8(6) . .
C9 C2 C3 119.3(5) . .
C9 C2 C1 120.4(4) . .
C3 C2 C1 120.3(5) . .
C4 C6 C7 120.4(5) . .
C4 C6 H6A 119.8 . .
C7 C6 H6A 119.8 . .
O1 C1 O2 125.4(5) . .
O1 C1 C2 117.6(5) . .
O2 C1 C2 117.0(5) . .
Mn1 O7 H7A 109.5 . .
O5 C8 O6 122.2(5) . .
O5 C8 C7 119.4(5) . .
O6 C8 C7 118.4(4) . .
C2 C9 C7 120.8(4) . .
C2 C9 H9A 119.6 . .
C7 C9 H9A 119.6 . .
N1 C11 C10 109.7(5) . .
N1 C11 H11A 109.7 . .
C10 C11 H11A 109.7 . .
N1 C11 H11B 109.7 . .
C10 C11 H11B 109.7 . .
H11A C11 H11B 108.2 . .
O4 C5 O3 121.3(5) . .
O4 C5 C4 120.0(5) . .
O3 C5 C4 118.6(5) . .
O4 C5 Mn1 61.3(3) . 2
O3 C5 Mn1 60.1(3) . 2
C4 C5 Mn1 178.1(4) . 2
C2 C3 C4 120.1(5) . .
C2 C3 H3A 119.9 . .
C4 C3 H3A 119.9 . .
N2 C15 C14 108.9(5) . .
N2 C15 H15A 109.9 . .
C14 C15 H15A 109.9 . .
N2 C15 H15B 109.9 . .
C14 C15 H15B 109.9 . .
H15A C15 H15B 108.3 . .
N2 C13 C12 109.6(5) . .
N2 C13 H13A 109.8 . .
C12 C13 H13A 109.8 . .
N2 C13 H13B 109.8 . .
C12 C13 H13B 109.8 . .
H13A C13 H13B 108.2 . .
N1 C14 C15 110.7(5) . .
N1 C14 H14A 109.5 . .
C15 C14 H14A 109.5 . .
N1 C14 H14B 109.5 . .
C15 C14 H14B 109.5 . .
H14A C14 H14B 108.1 . .
N1 C12 C13 109.4(5) . .
N1 C12 H12A 109.8 . .
C13 C12 H12A 109.8 . .
N1 C12 H12B 109.8 . .
C13 C12 H12B 109.8 . .
H12A C12 H12B 108.2 . .
N2 C10 C11 110.0(5) . .
N2 C10 H10A 109.7 . .
C11 C10 H10A 109.7 . .
N2 C10 H10B 109.7 . .
C11 C10 H10B 109.7 . .
H10A C10 H10B 108.2 . .

loop_
_geom_bond_atom_site_label_1
_geom_bond_atom_site_label_2
_geom_bond_distance
_geom_bond_site_symmetry_2
Mn1 O5 2.116(4) 6_566
Mn1 O1 2.133(4) .
Mn1 O7 2.164(4) .
Mn1 O6 2.192(4) 4
Mn1 O3 2.277(4) 2
Mn1 O4 2.303(4) 2
Mn1 C5 2.626(5) 2
O3 C5 1.261(6) .
O3 Mn1 2.277(4) 2
O6 C8 1.249(6) .
O6 Mn1 2.192(4) 4_545
O1 C1 1.242(6) .
C7 C6 1.383(7) .
C7 C9 1.389(7) .
C7 C8 1.500(7) .
O2 C1 1.261(7) .
C4 C6 1.381(7) .
C4 C3 1.392(7) .
C4 C5 1.501(7) .
N2 C13 1.468(9) .
N2 C15 1.479(8) .
N2 C10 1.482(8) .
O5 C8 1.237(6) .
O5 Mn1 2.116(4) 6_565
O4 C5 1.247(6) .
O4 Mn1 2.303(4) 2
N1 C14 1.468(8) .
N1 C12 1.469(9) .
N1 C11 1.478(8) .
C2 C9 1.383(7) .
C2 C3 1.388(7) .
C2 C1 1.508(7) .
C6 H6A 0.9300 .
O7 H7A 0.8200 .
C9 H9A 0.9300 .
C11 C10 1.522(9) .
C11 H11A 0.9700 .
C11 H11B 0.9700 .
C5 Mn1 2.626(5) 2
C3 H3A 0.9300 .
C15 C14 1.527(9) .
C15 H15A 0.9700 .
C15 H15B 0.9700 .
C13 C12 1.545(10) .
C13 H13A 0.9700 .
C13 H13B 0.9700 .
C14 H14A 0.9700 .
C14 H14B 0.9700 .
C12 H12A 0.9700 .
C12 H12B 0.9700 .
C10 H10A 0.9700 .
C10 H10B 0.9700 .
